data_4316429
loop_
_publ_author_name
'Ashutosh Kumar Mishra'
'Sandeep Verma'

_publ_section_title
;
 Interconnected Trimeric, Pentameric, and Hexameric Metallacycles in a
 Singular Silver-Adenine Framework
;
_journal_name_full 'Inorganic Chemistry'
_journal_page_first 8012
_journal_page_last 8016
_journal_paper_doi 10.1021/ic1010902
_journal_volume 49
_journal_year 2010
_chemical_formula_moiety 'C16 H16 Ag3 N15 O12'
_chemical_formula_sum 'C16 H16 Ag3 N15 O12'
_chemical_formula_weight 934.05
_chemical_name_common 'adeninenitrile silver nitrate'
_chemical_name_systematic
;
 ?
;
_space_group_IT_number 96
_symmetry_cell_setting tetragonal
_symmetry_space_group_name_Hall 'P 4nw 2abw'
_symmetry_space_group_name_H-M 'P 43 21 2'
_atom_sites_solution_hydrogens geom
_atom_sites_solution_primary direct
_atom_sites_solution_secondary difmap
_audit_creation_method SHELXL-97
_cell_angle_alpha 90.00
_cell_angle_beta 90.00
_cell_angle_gamma 90.00
_cell_formula_units_Z 4
_cell_length_a 9.6180(18)
_cell_length_b 9.6180(18)
_cell_length_c 29.490(8)
_cell_measurement_temperature 100(2)
_cell_measurement_theta_max 26.0
_cell_measurement_theta_min 2.2
_cell_volume 2728.0(10)
_computing_cell_refinement 'SMART 5.628 (Bruker, 2003)'
_computing_data_collection 'SMART 5.628 (Bruker, 2003)'
_computing_data_reduction 'SAINT+ 6.45  (Bruker, 2003)'
_computing_molecular_graphics 'diamond 3.1d'
_computing_structure_refinement 'SHELXL-97 (Sheldrick, 1997)'
_computing_structure_solution Sir92
_diffrn_ambient_temperature 100(2)
_diffrn_measured_fraction_theta_full 1.000
_diffrn_measured_fraction_theta_max 1.000
_diffrn_measurement_device_type 'CCD area Detector'
_diffrn_measurement_method 'Phi-Omega scans'
_diffrn_radiation_monochromator graphite
_diffrn_radiation_source 'fine-focus sealed tube'
_diffrn_radiation_type MoK\a
_diffrn_radiation_wavelength 0.71073
_diffrn_reflns_av_R_equivalents 0.0654
_diffrn_reflns_av_sigmaI/netI 0.0441
_diffrn_reflns_limit_h_max 8
_diffrn_reflns_limit_h_min -11
_diffrn_reflns_limit_k_max 11
_diffrn_reflns_limit_k_min -11
_diffrn_reflns_limit_l_max 36
_diffrn_reflns_limit_l_min -30
_diffrn_reflns_number 15104
_diffrn_reflns_theta_full 26.00
_diffrn_reflns_theta_max 26.00
_diffrn_reflns_theta_min 2.23
_exptl_absorpt_coefficient_mu 2.223
_exptl_absorpt_correction_T_max 0.6648
_exptl_absorpt_correction_T_min 0.5750
_exptl_absorpt_correction_type psi-scan
_exptl_absorpt_process_details '(North et al., 1968)'
_exptl_crystal_colour colourless
_exptl_crystal_density_diffrn 2.274
_exptl_crystal_density_method 'not measured'
_exptl_crystal_description cuboid
_exptl_crystal_F_000 1816
_exptl_crystal_size_max 0.28
_exptl_crystal_size_mid 0.24
_exptl_crystal_size_min 0.20
_refine_diff_density_max 2.121
_refine_diff_density_min -1.344
_refine_diff_density_rms 0.297
_refine_ls_abs_structure_details 'Flack H D (1983), Acta Cryst. A39, 876-881'
_refine_ls_abs_structure_Flack -0.02(7)
_refine_ls_extinction_method none
_refine_ls_goodness_of_fit_ref 1.160
_refine_ls_hydrogen_treatment constr
_refine_ls_matrix_type full
_refine_ls_number_parameters 206
_refine_ls_number_reflns 2685
_refine_ls_number_restraints 6
_refine_ls_restrained_S_all 1.159
_refine_ls_R_factor_all 0.0525
_refine_ls_R_factor_gt 0.0432
_refine_ls_shift/su_max 0.000
_refine_ls_shift/su_mean 0.000
_refine_ls_structure_factor_coef Fsqd
_refine_ls_weighting_details 'calc w=1/[\s^2^(Fo^2^)+(0.0831P)^2^+0.0000P] where P=(Fo^2^+2Fc^2^)/3'
_refine_ls_weighting_scheme calc
_refine_ls_wR_factor_gt 0.1118
_refine_ls_wR_factor_ref 0.1304
_reflns_number_gt 2478
_reflns_number_total 2685
_reflns_threshold_expression >2sigma(I)
_cod_data_source_file ic1010902_si_001.cif
_cod_data_source_block 11marcm
_cod_database_code 4316429

loop_
_symmetry_equiv_pos_as_xyz
'x, y, z'
'-x, -y, z+1/2'
'x+1/2, -y+1/2, -z+1/4'
'-x+1/2, y+1/2, -z+3/4'
'-y, -x, -z+1/2'
'y, x, -z'
'y+1/2, -x+1/2, z+1/4'
'-y+1/2, x+1/2, z+3/4'

loop_
_atom_site_label
_atom_site_type_symbol
_atom_site_fract_x
_atom_site_fract_y
_atom_site_fract_z
_atom_site_U_iso_or_equiv
_atom_site_adp_type
_atom_site_occupancy
_atom_site_symmetry_multiplicity
_atom_site_calc_flag
_atom_site_refinement_flags
_atom_site_disorder_assembly
_atom_site_disorder_group
Ag1 Ag 0.80875(7) 0.19125(7) 0.2500 0.0320(2) Uani 1 2 d S . .
Ag2 Ag 0.63619(6) -0.41705(6) 0.11848(2) 0.02745(19) Uani 1 1 d . . .
N12 N 1.0665(9) -0.0665(9) 0.2500 0.083(4) Uani 1 2 d SU . .
O1 O 0.2453(6) 0.0439(7) 0.0608(2) 0.0380(14) Uani 1 1 d . . .
N6 N 0.7622(7) -0.1664(6) 0.1949(2) 0.0256(14) Uani 1 1 d . . .
H6A H 0.7934 -0.2482 0.1890 0.031 Uiso 1 1 calc R . .
H6B H 0.8151 -0.1062 0.2079 0.031 Uiso 1 1 calc R . .
N1 N 0.5521(6) -0.2333(7) 0.1634(2) 0.0260(14) Uani 1 1 d . . .
O3 O 0.4484(6) 0.1410(6) 0.0654(2) 0.0340(13) Uani 1 1 d . . .
O2 O 0.4291(8) -0.0803(7) 0.0552(2) 0.0499(17) Uani 1 1 d . . .
N7 N 0.6221(7) 0.1188(6) 0.21009(19) 0.0218(13) Uani 1 1 d . . .
C10 C 0.2630(8) 0.2179(8) 0.1879(3) 0.0258(16) Uani 1 1 d . . .
H10A H 0.2561 0.2887 0.2112 0.031 Uiso 1 1 calc R . .
H10B H 0.1890 0.1511 0.1929 0.031 Uiso 1 1 calc R . .
N9 N 0.3983(6) 0.1470(6) 0.1918(2) 0.0230(13) Uani 1 1 d . . .
N10 N 0.4497(7) -0.5532(7) 0.1228(2) 0.0328(16) Uani 1 1 d . . .
C5' C 0.5721(8) -0.0048(7) 0.1916(2) 0.0207(15) Uani 1 1 d . . .
N11 N 0.3759(8) 0.0343(8) 0.0612(2) 0.0329(16) Uani 1 1 d . . .
N3 N 0.3495(6) -0.0867(6) 0.1614(2) 0.0252(13) Uani 1 1 d . . .
C6' C 0.6331(8) -0.1332(8) 0.1841(2) 0.0210(13) Uani 1 1 d . . .
C11 C 0.2442(7) 0.2848(8) 0.1418(3) 0.0236(15) Uani 1 1 d . . .
H11A H 0.2377 0.2126 0.1190 0.028 Uiso 1 1 calc R . .
H11B H 0.1575 0.3364 0.1416 0.028 Uiso 1 1 calc R . .
C4' C 0.4338(8) 0.0128(7) 0.1801(3) 0.0224(16) Uani 1 1 d . . .
C12 C 0.3575(8) -0.6221(8) 0.1303(3) 0.0272(16) Uani 1 1 d . . .
O4 O 0.9837(7) 0.0163(7) 0.2500 0.083(4) Uani 1 2 d SU . .
O6 O 0.4735(9) 0.5265(9) 0.2500 0.085(4) Uani 1 2 d S . .
C2' C 0.4208(8) -0.2039(8) 0.1545(3) 0.0277(15) Uani 1 1 d . . .
H2' H 0.3701 -0.2760 0.1416 0.033 Uiso 1 1 calc R . .
C8' C 0.5162(9) 0.2033(8) 0.2089(3) 0.0276(17) Uani 1 1 d . . .
H8' H 0.5211 0.2948 0.2190 0.033 Uiso 1 1 calc R . .
O5 O 1.1677(11) -0.0589(13) 0.2751(4) 0.121(5) Uani 1 1 d . . .
O7 O 0.2157(13) 0.5747(18) 0.2084(7) 0.184(9) Uani 1 1 d . . .

loop_
_atom_site_aniso_label
_atom_site_aniso_U_11
_atom_site_aniso_U_22
_atom_site_aniso_U_33
_atom_site_aniso_U_23
_atom_site_aniso_U_13
_atom_site_aniso_U_12
Ag1 0.0303(3) 0.0303(3) 0.0354(5) -0.0069(2) -0.0069(2) -0.0062(4)
Ag2 0.0189(3) 0.0226(3) 0.0408(3) -0.0053(2) 0.0043(2) -0.0002(2)
N12 0.029(2) 0.029(2) 0.192(11) -0.002(4) -0.002(4) 0.008(3)
O1 0.032(3) 0.046(4) 0.036(3) -0.003(3) 0.002(3) -0.009(3)
N6 0.023(3) 0.022(3) 0.032(3) -0.005(3) -0.007(3) 0.004(3)
N1 0.023(3) 0.021(3) 0.034(3) -0.012(3) -0.007(3) 0.002(3)
O3 0.028(3) 0.028(3) 0.046(3) -0.005(3) -0.009(3) -0.010(3)
O2 0.056(4) 0.025(3) 0.069(4) 0.006(3) 0.027(4) 0.004(3)
N7 0.029(3) 0.017(3) 0.019(3) -0.001(2) -0.001(2) -0.002(2)
C10 0.021(4) 0.026(4) 0.030(4) -0.002(3) 0.003(3) 0.002(3)
N9 0.021(3) 0.019(3) 0.029(3) -0.002(2) 0.000(2) 0.002(3)
N10 0.023(4) 0.030(4) 0.046(4) 0.006(3) -0.007(3) -0.005(3)
C5' 0.023(3) 0.019(3) 0.020(3) -0.002(3) -0.006(3) -0.003(3)
N11 0.040(4) 0.034(4) 0.025(3) 0.000(3) 0.002(3) 0.007(3)
N3 0.023(3) 0.019(3) 0.034(3) -0.002(3) -0.007(3) -0.002(3)
C6' 0.020(3) 0.021(3) 0.022(3) -0.001(3) -0.004(3) -0.003(3)
C11 0.014(3) 0.025(4) 0.032(4) 0.001(3) -0.003(3) 0.001(3)
C4' 0.024(4) 0.015(3) 0.027(4) 0.001(3) -0.004(3) -0.002(3)
C12 0.021(4) 0.022(4) 0.038(4) 0.001(3) -0.008(3) 0.007(3)
O4 0.029(2) 0.029(2) 0.192(11) -0.002(4) -0.002(4) 0.008(3)
O6 0.081(6) 0.081(6) 0.093(10) -0.022(6) -0.022(6) 0.032(8)
C2' 0.027(4) 0.021(4) 0.035(4) -0.004(3) -0.007(3) -0.003(3)
C8' 0.037(4) 0.013(3) 0.033(4) -0.006(3) -0.007(3) -0.003(3)
O5 0.108(9) 0.119(9) 0.134(9) 0.036(7) -0.085(7) -0.059(8)
O7 0.058(7) 0.160(14) 0.33(2) 0.125(16) -0.006(10) -0.003(8)

loop_
_atom_type_symbol
_atom_type_description
_atom_type_scat_dispersion_real
_atom_type_scat_dispersion_imag
_atom_type_scat_source
C C 0.0033 0.0016 'International Tables Vol C Tables 4.2.6.8 and 6.1.1.4'
H H 0.0000 0.0000 'International Tables Vol C Tables 4.2.6.8 and 6.1.1.4'
N N 0.0061 0.0033 'International Tables Vol C Tables 4.2.6.8 and 6.1.1.4'
O O 0.0106 0.0060 'International Tables Vol C Tables 4.2.6.8 and 6.1.1.4'
Ag Ag -0.8971 1.1015 'International Tables Vol C Tables 4.2.6.8 and 6.1.1.4'

loop_
_geom_angle_atom_site_label_1
_geom_angle_atom_site_label_2
_geom_angle_atom_site_label_3
_geom_angle
_geom_angle_site_symmetry_1
_geom_angle_site_symmetry_3
_geom_angle_publ_flag
N7 Ag1 N7 139.8(3) 5_665 . ?
N7 Ag1 O4 110.12(16) 5_665 . ?
N7 Ag1 O4 110.12(16) . . ?
N10 Ag2 N3 140.6(2) . 3_545 ?
N10 Ag2 N1 97.6(2) . . ?
N3 Ag2 N1 121.7(2) 3_545 . ?
O4 N12 O5 121.3(9) . 5_665 ?
O4 N12 O5 121.3(9) . . ?
O5 N12 O5 117.4(17) 5_665 . ?
C2' N1 C6' 118.5(6) . . ?
C2' N1 Ag2 112.2(5) . . ?
C6' N1 Ag2 125.4(5) . . ?
C8' N7 C5' 104.5(6) . . ?
C8' N7 Ag1 116.3(5) . . ?
C5' N7 Ag1 137.9(5) . . ?
N9 C10 C11 111.8(6) . . ?
C8' N9 C4' 105.0(6) . . ?
C8' N9 C10 125.7(6) . . ?
C4' N9 C10 129.3(6) . . ?
C12 N10 Ag2 171.9(7) . . ?
C4' C5' C6' 118.5(6) . . ?
C4' C5' N7 108.9(7) . . ?
C6' C5' N7 132.6(7) . . ?
O2 N11 O3 121.3(7) . . ?
O2 N11 O1 118.7(7) . . ?
O3 N11 O1 119.9(7) . . ?
C2' N3 C4' 110.3(6) . . ?
C2' N3 Ag2 115.2(5) . 3_445 ?
C4' N3 Ag2 133.7(5) . 3_445 ?
N6 C6' N1 117.9(7) . . ?
N6 C6' C5' 125.1(7) . . ?
N1 C6' C5' 117.0(6) . . ?
C12 C11 C10 112.5(6) 1_565 . ?
N3 C4' N9 127.4(7) . . ?
N3 C4' C5' 125.6(7) . . ?
N9 C4' C5' 107.0(6) . . ?
N10 C12 C11 176.6(8) . 1_545 ?
N12 O4 Ag1 180.0(7) . . ?
N1 C2' N3 130.0(7) . . ?
N7 C8' N9 114.5(6) . . ?

loop_
_geom_bond_atom_site_label_1
_geom_bond_atom_site_label_2
_geom_bond_distance
_geom_bond_site_symmetry_2
_geom_bond_publ_flag
Ag1 N7 2.257(6) 5_665 ?
Ag1 N7 2.257(6) . ?
Ag1 O4 2.380(10) . ?
Ag2 N10 2.224(6) . ?
Ag2 N3 2.232(6) 3_545 ?
Ag2 N1 2.352(6) . ?
N12 O4 1.126(15) . ?
N12 O5 1.226(10) 5_665 ?
N12 O5 1.226(10) . ?
O1 N11 1.259(9) . ?
N6 C6' 1.322(10) . ?
N1 C2' 1.321(10) . ?
N1 C6' 1.381(9) . ?
O3 N11 1.248(9) . ?
O2 N11 1.228(10) . ?
N7 C8' 1.304(10) . ?
N7 C5' 1.393(9) . ?
C10 N9 1.474(9) . ?
C10 C11 1.513(10) . ?
N9 C8' 1.354(9) . ?
N9 C4' 1.378(9) . ?
N10 C12 1.129(10) . ?
C5' C4' 1.383(10) . ?
C5' C6' 1.385(10) . ?
N3 C2' 1.335(10) . ?
N3 C4' 1.372(9) . ?
N3 Ag2 2.232(6) 3_445 ?
C11 C12 1.451(10) 1_565 ?
C12 C11 1.451(10) 1_545 ?
